data_4076767
loop_
_publ_author_name
'Blackwell, James M.'
'Piers, Warren E.'
'Parvez, Masood'
'McDonald, Robert'

_publ_section_title
;
 Solution and Solid-State Characteristics of Imine Adducts with
 Tris(pentafluorophenyl)borane
;
_journal_issue 7
_journal_name_full Organometallics
_journal_page_first 1400
_journal_paper_doi 10.1021/om011086n
_journal_volume 21
_journal_year 2002
_chemical_formula_sum 'C36.5 H19 B F15 N'
_chemical_formula_weight 767.34
_chemical_name_systematic
; 
 ? 
;
_space_group_IT_number 14
_symmetry_cell_setting monoclinic
_symmetry_space_group_name_Hall '-P 2ybc'
_symmetry_space_group_name_H-M 'P 1 21/c 1'
_atom_sites_solution_hydrogens geom
_atom_sites_solution_primary direct
_atom_sites_solution_secondary difmap
_audit_creation_method SHELXL-97
_cell_angle_alpha 90.00
_cell_angle_beta 115.5817(13)
_cell_angle_gamma 90.00
_cell_formula_units_Z 8
_cell_length_a 22.0355(16)
_cell_length_b 15.8326(11)
_cell_length_c 20.3764(14)
_cell_measurement_reflns_used 5229
_cell_measurement_temperature 193(2)
_cell_volume 6412.0(8)
_computing_cell_refinement 'Bruker SMART'
_computing_data_collection 'Bruker SMART'
_computing_data_reduction 'Bruker SHELXTL'
_computing_molecular_graphics 'Bruker SHELXTL'
_computing_publication_material 'Bruker SHELXTL'
_computing_structure_refinement 'SHELXL-97 (Sheldrick, 1997)'
_computing_structure_solution 'SHELXS-97 (Sheldrick, 1990)'
_diffrn_ambient_temperature 193(2)
_diffrn_measured_fraction_theta_full 0.986
_diffrn_measured_fraction_theta_max 0.986
_diffrn_measurement_device_type 'CCD area detector'
_diffrn_measurement_method 'omega scans'
_diffrn_radiation_monochromator graphite
_diffrn_radiation_source 'fine-focus sealed tube'
_diffrn_radiation_type MoK\a
_diffrn_radiation_wavelength 0.71073
_diffrn_reflns_av_R_equivalents 0.1409
_diffrn_reflns_av_sigmaI/netI 0.1814
_diffrn_reflns_limit_h_max 26
_diffrn_reflns_limit_h_min -27
_diffrn_reflns_limit_k_max 19
_diffrn_reflns_limit_k_min -19
_diffrn_reflns_limit_l_max 25
_diffrn_reflns_limit_l_min -25
_diffrn_reflns_number 32358
_diffrn_reflns_theta_full 26.39
_diffrn_reflns_theta_max 26.39
_diffrn_reflns_theta_min 1.64
_exptl_absorpt_coefficient_mu 0.154
_exptl_absorpt_correction_T_max 0.9939
_exptl_absorpt_correction_T_min 0.9369
_exptl_absorpt_correction_type empirical
_exptl_absorpt_process_details 'SADABS (Sheldrick, 1996)'
_exptl_crystal_colour colorless
_exptl_crystal_density_diffrn 1.590
_exptl_crystal_density_method 'not measured'
_exptl_crystal_description plate
_exptl_crystal_F_000 3080
_exptl_crystal_size_max 0.43
_exptl_crystal_size_mid 0.26
_exptl_crystal_size_min 0.04
_refine_diff_density_max 0.262
_refine_diff_density_min -0.341
_refine_diff_density_rms 0.059
_refine_ls_extinction_method none
_refine_ls_goodness_of_fit_ref 0.939
_refine_ls_hydrogen_treatment mixed
_refine_ls_matrix_type full
_refine_ls_number_parameters 957
_refine_ls_number_reflns 12952
_refine_ls_number_restraints 0
_refine_ls_restrained_S_all 0.939
_refine_ls_R_factor_all 0.2188
_refine_ls_R_factor_gt 0.0765
_refine_ls_shift/su_max 0.670
_refine_ls_shift/su_mean 0.007
_refine_ls_structure_factor_coef Fsqd
_refine_ls_weighting_details 'calc w=1/[\s^2^(Fo^2^)+(0.0389P)^2^+0.0000P] where P=(Fo^2^+2Fc^2^)/3'
_refine_ls_weighting_scheme calc
_refine_ls_wR_factor_gt 0.1090
_refine_ls_wR_factor_ref 0.1457
_reflns_number_gt 5007
_reflns_number_total 12952
_reflns_threshold_expression >2sigma(I)
_cod_data_source_file om011086n.cif
_cod_data_source_block cal0161_(Compound_2-k)
_cod_depositor_comments
;
The following automatic conversions were performed:

'_symmetry_cell_setting' value 'Monoclinic' changed to 'monoclinic'
according to /home/saulius/struct/CIF-dictionaries/cif_core.dic
dictionary named 'cif_core.dic' version 2.4.1 from 2010-06-29.

Automatic conversion script
Id: cif_fix_values 1715 2011-07-08 13:25:40Z adriana 
;
_cod_original_sg_symbol_H-M P2(1)/c
_cod_original_formula_sum 'C36.50 H19 B F15 N'
_cod_database_code 4076767

loop_
_symmetry_equiv_pos_as_xyz
'x, y, z'
'-x, y+1/2, -z+1/2'
'-x, -y, -z'
'x, -y-1/2, z-1/2'

loop_
_atom_site_label
_atom_site_type_symbol
_atom_site_fract_x
_atom_site_fract_y
_atom_site_fract_z
_atom_site_U_iso_or_equiv
_atom_site_adp_type
_atom_site_occupancy
_atom_site_symmetry_multiplicity
_atom_site_calc_flag
_atom_site_refinement_flags
F32A F -0.06381(14) 0.12519(17) 0.26855(14) 0.0423(7) Uani 1 1 d .
F33A F -0.05733(17) 0.14780(19) 0.39959(15) 0.0603(9) Uani 1 1 d .
F34A F 0.05241(16) 0.2206(2) 0.50649(13) 0.0673(10) Uani 1 1 d .
F35A F 0.15508(15) 0.27465(19) 0.47628(15) 0.0611(9) Uani 1 1 d .
F36A F 0.14948(14) 0.25700(18) 0.34603(13) 0.0471(8) Uani 1 1 d .
F42A F -0.08789(13) 0.26726(16) 0.19786(12) 0.0386(7) Uani 1 1 d .
F43A F -0.18240(13) 0.31764(17) 0.07320(14) 0.0442(8) Uani 1 1 d .
F44A F -0.17916(14) 0.27599(18) -0.05521(14) 0.0505(8) Uani 1 1 d .
F45A F -0.07666(13) 0.17761(17) -0.05275(12) 0.0391(7) Uani 1 1 d .
F46A F 0.02067(12) 0.12812(15) 0.07197(12) 0.0295(6) Uani 1 1 d .
F52A F 0.05463(15) 0.34466(16) 0.21795(15) 0.0490(8) Uani 1 1 d .
F53A F 0.13598(16) 0.43408(19) 0.17852(17) 0.0689(10) Uani 1 1 d .
F54A F 0.22717(16) 0.3544(2) 0.14183(16) 0.0719(11) Uani 1 1 d .
F55A F 0.23205(15) 0.1827(2) 0.14386(15) 0.0607(9) Uani 1 1 d .
F56A F 0.15022(12) 0.09303(17) 0.17884(13) 0.0362(7) Uani 1 1 d .
N1A N 0.05618(17) 0.0656(2) 0.22906(18) 0.0218(9) Uani 1 1 d .
C1A C 0.0282(2) -0.0002(3) 0.1893(2) 0.0256(11) Uani 1 1 d .
C2A C 0.0630(3) -0.0851(3) 0.2039(3) 0.0431(14) Uani 1 1 d .
H2AA H 0.0971 -0.0852 0.1852 0.052 Uiso 1 1 calc R
H2BA H 0.0297 -0.1294 0.1796 0.052 Uiso 1 1 calc R
H2CA H 0.0845 -0.0957 0.2565 0.052 Uiso 1 1 calc R
C11A C -0.0392(2) -0.0014(3) 0.1262(2) 0.0249(11) Uani 1 1 d .
C12A C -0.0975(2) 0.0180(3) 0.1326(3) 0.0355(13) Uani 1 1 d .
H12A H -0.0951 0.0364 0.1780 0.043 Uiso 1 1 calc R
C13A C -0.1589(3) 0.0109(3) 0.0735(3) 0.0485(15) Uani 1 1 d .
H13A H -0.1987 0.0239 0.0787 0.058 Uiso 1 1 calc R
C14A C -0.1637(3) -0.0146(3) 0.0078(3) 0.0484(15) Uani 1 1 d .
H14A H -0.2064 -0.0177 -0.0330 0.058 Uiso 1 1 calc R
C15A C -0.1062(3) -0.0359(3) 0.0006(3) 0.0386(13) Uani 1 1 d .
H15A H -0.1094 -0.0540 -0.0452 0.046 Uiso 1 1 calc R
C16A C -0.0443(2) -0.0310(3) 0.0594(2) 0.0326(12) Uani 1 1 d .
H16A H -0.0051 -0.0478 0.0546 0.039 Uiso 1 1 calc R
C20A C 0.1214(2) 0.0514(3) 0.2952(2) 0.0273(11) Uani 1 1 d .
H20A H 0.1480 0.1042 0.3061 0.033 Uiso 1 1 calc R
H20B H 0.1473 0.0073 0.2838 0.033 Uiso 1 1 calc R
C21A C 0.1140(2) 0.0248(3) 0.3628(2) 0.0303(12) Uani 1 1 d .
C22A C 0.0582(3) -0.0155(3) 0.3622(2) 0.0341(13) Uani 1 1 d .
H22A H 0.0212 -0.0281 0.3170 0.041 Uiso 1 1 calc R
C23A C 0.0556(3) -0.0378(3) 0.4270(3) 0.0443(14) Uani 1 1 d .
H23A H 0.0163 -0.0636 0.4260 0.053 Uiso 1 1 calc R
C24A C 0.1100(3) -0.0226(3) 0.4927(3) 0.0525(16) Uani 1 1 d .
H24A H 0.1086 -0.0379 0.5370 0.063 Uiso 1 1 calc R
C25A C 0.1667(3) 0.0153(3) 0.4931(3) 0.0520(16) Uani 1 1 d .
H25A H 0.2047 0.0252 0.5381 0.062 Uiso 1 1 calc R
C26A C 0.1687(3) 0.0388(3) 0.4292(2) 0.0421(14) Uani 1 1 d .
H26A H 0.2080 0.0649 0.4305 0.051 Uiso 1 1 calc R
C31A C 0.0407(2) 0.1945(3) 0.2970(2) 0.0283(12) Uani 1 1 d .
C32A C -0.0095(3) 0.1684(3) 0.3172(2) 0.0334(13) Uani 1 1 d .
C33A C -0.0071(3) 0.1784(3) 0.3852(3) 0.0437(15) Uani 1 1 d .
C34A C 0.0487(3) 0.2144(4) 0.4394(3) 0.0444(15) Uani 1 1 d .
C35A C 0.0989(3) 0.2415(3) 0.4233(3) 0.0437(14) Uani 1 1 d .
C36A C 0.0943(3) 0.2323(3) 0.3535(2) 0.0337(13) Uani 1 1 d .
C41A C -0.0284(2) 0.1909(3) 0.1432(2) 0.0238(11) Uani 1 1 d .
C42A C -0.0823(2) 0.2404(3) 0.1375(2) 0.0253(11) Uani 1 1 d .
C43A C -0.1323(2) 0.2685(3) 0.0730(3) 0.0320(12) Uani 1 1 d .
C44A C -0.1308(2) 0.2483(3) 0.0084(2) 0.0332(12) Uani 1 1 d .
C45A C -0.0793(2) 0.1989(3) 0.0098(2) 0.0253(11) Uani 1 1 d .
C46A C -0.0303(2) 0.1737(3) 0.0752(2) 0.0238(11) Uani 1 1 d .
C51A C 0.0988(2) 0.2145(3) 0.2024(2) 0.0243(11) Uani 1 1 d .
C52A C 0.0988(3) 0.3011(3) 0.2000(2) 0.0368(13) Uani 1 1 d .
C53A C 0.1390(3) 0.3494(3) 0.1796(3) 0.0457(15) Uani 1 1 d .
C54A C 0.1852(3) 0.3098(4) 0.1612(3) 0.0496(16) Uani 1 1 d .
C55A C 0.1886(3) 0.2239(4) 0.1629(3) 0.0422(14) Uani 1 1 d .
C56A C 0.1450(2) 0.1786(3) 0.1823(2) 0.0317(12) Uani 1 1 d .
B1A B 0.0385(3) 0.1660(3) 0.2174(3) 0.0253(13) Uiso 1 1 d .
F32B F -0.45704(13) -0.14336(16) -0.28478(13) 0.0398(7) Uani 1 1 d .
F33B F -0.46413(14) -0.12584(19) -0.41677(14) 0.0527(9) Uani 1 1 d .
F34B F -0.56756(15) -0.0407(2) -0.52169(14) 0.0608(9) Uani 1 1 d .
F35B F -0.66442(15) 0.0282(2) -0.48867(15) 0.0598(9) Uani 1 1 d .
F36B F -0.66156(14) 0.00913(18) -0.36044(14) 0.0488(8) Uani 1 1 d .
F42B F -0.42527(13) 0.00337(17) -0.21989(13) 0.0398(7) Uani 1 1 d .
F43B F -0.32441(13) 0.04985(18) -0.09769(14) 0.0462(8) Uani 1 1 d .
F44B F -0.32402(14) 0.0173(2) 0.03276(14) 0.0584(9) Uani 1 1 d .
F45B F -0.43223(14) -0.06219(19) 0.03739(13) 0.0483(8) Uani 1 1 d .
F46B F -0.53521(13) -0.10916(17) -0.08392(13) 0.0367(7) Uani 1 1 d .
F52B F -0.56785(15) 0.09032(17) -0.23293(14) 0.0471(8) Uani 1 1 d .
F53B F -0.65322(17) 0.1824(2) -0.20244(16) 0.0700(10) Uani 1 1 d .
F54B F -0.74947(16) 0.1064(2) -0.17253(16) 0.0772(11) Uani 1 1 d .
F55B F -0.75799(15) -0.0651(2) -0.17472(15) 0.0665(10) Uani 1 1 d .
F56B F -0.66846(14) -0.15845(18) -0.19521(14) 0.0485(8) Uani 1 1 d .
N1B N -0.56825(19) -0.1905(2) -0.2349(2) 0.0299(10) Uani 1 1 d .
C1B C -0.5392(3) -0.2520(3) -0.1890(3) 0.0349(13) Uani 1 1 d .
C2B C -0.5736(3) -0.3358(3) -0.1967(3) 0.0598(18) Uani 1 1 d .
H2AB H -0.6086 -0.3310 -0.1794 0.072 Uiso 1 1 calc R
H2BB H -0.5405 -0.3783 -0.1678 0.072 Uiso 1 1 calc R
H2CB H -0.5941 -0.3528 -0.2480 0.072 Uiso 1 1 calc R
C11B C -0.4711(3) -0.2472(3) -0.1277(3) 0.0348(13) Uani 1 1 d .
C12B C -0.4133(3) -0.2335(3) -0.1385(3) 0.0463(15) Uani 1 1 d .
H12B H -0.4174 -0.2224 -0.1860 0.056 Uiso 1 1 calc R
C13B C -0.3505(3) -0.2362(4) -0.0804(3) 0.0608(17) Uani 1 1 d .
H13B H -0.3115 -0.2279 -0.0884 0.073 Uiso 1 1 calc R
C14B C -0.3437(3) -0.2506(4) -0.0111(3) 0.0621(18) Uani 1 1 d .
H14B H -0.3004 -0.2494 0.0289 0.075 Uiso 1 1 calc R
C15B C -0.3995(3) -0.2667(3) 0.0002(3) 0.0523(16) Uani 1 1 d .
H15B H -0.3946 -0.2773 0.0481 0.063 Uiso 1 1 calc R
C16B C -0.4628(3) -0.2676(3) -0.0573(3) 0.0445(14) Uani 1 1 d .
H16B H -0.5008 -0.2821 -0.0492 0.053 Uiso 1 1 calc R
C20B C -0.6310(2) -0.2103(3) -0.3019(2) 0.0359(13) Uani 1 1 d .
H20C H -0.6592 -0.1588 -0.3174 0.043 Uiso 1 1 calc R
H20D H -0.6568 -0.2539 -0.2899 0.043 Uiso 1 1 calc R
C21B C -0.6175(2) -0.2417(3) -0.3651(2) 0.0309(12) Uani 1 1 d .
C22B C -0.5613(3) -0.2868(3) -0.3575(3) 0.0391(13) Uani 1 1 d .
H22B H -0.5280 -0.3005 -0.3103 0.047 Uiso 1 1 calc R
C23B C -0.5529(3) -0.3123(3) -0.4176(3) 0.0431(14) Uani 1 1 d .
H23B H -0.5135 -0.3423 -0.4116 0.052 Uiso 1 1 calc R
C24B C -0.6014(3) -0.2942(4) -0.4864(3) 0.0502(15) Uani 1 1 d .
H24B H -0.5957 -0.3123 -0.5278 0.060 Uiso 1 1 calc R
C25B C -0.6581(3) -0.2500(3) -0.4952(3) 0.0488(15) Uani 1 1 d .
H25B H -0.6919 -0.2378 -0.5426 0.059 Uiso 1 1 calc R
C26B C -0.6657(3) -0.2234(3) -0.4344(3) 0.0440(14) Uani 1 1 d .
H26B H -0.7045 -0.1921 -0.4404 0.053 Uiso 1 1 calc R
C31B C -0.5569(2) -0.0647(3) -0.3119(2) 0.0302(12) Uani 1 1 d .
C32B C -0.5091(3) -0.0971(3) -0.3329(3) 0.0337(13) Uani 1 1 d .
C33B C -0.5112(3) -0.0897(3) -0.4009(3) 0.0360(13) Uani 1 1 d .
C34B C -0.5635(3) -0.0457(3) -0.4537(2) 0.0380(14) Uani 1 1 d .
C35B C -0.6112(3) -0.0125(3) -0.4368(3) 0.0405(14) Uani 1 1 d .
C36B C -0.6077(3) -0.0226(3) -0.3679(3) 0.0344(13) Uani 1 1 d .
C41B C -0.4858(2) -0.0602(3) -0.1592(2) 0.0262(11) Uani 1 1 d .
C42B C -0.4300(2) -0.0174(3) -0.1577(2) 0.0295(12) Uani 1 1 d .
C43B C -0.3765(2) 0.0071(3) -0.0949(3) 0.0339(12) Uani 1 1 d .
C44B C -0.3761(3) -0.0076(3) -0.0289(3) 0.0403(14) Uani 1 1 d .
C45B C -0.4303(2) -0.0469(3) -0.0267(2) 0.0316(12) Uani 1 1 d .
C46B C -0.4824(2) -0.0708(3) -0.0905(3) 0.0296(12) Uani 1 1 d .
C51B C -0.6147(2) -0.0393(3) -0.2186(2) 0.0309(12) Uani 1 1 d .
C52B C -0.6143(3) 0.0478(3) -0.2176(2) 0.0351(13) Uani 1 1 d .
C53B C -0.6580(3) 0.0979(4) -0.2027(3) 0.0441(15) Uani 1 1 d .
C54B C -0.7068(3) 0.0592(4) -0.1885(3) 0.0503(16) Uani 1 1 d .
C55B C -0.7100(3) -0.0263(4) -0.1884(3) 0.0426(14) Uani 1 1 d .
C56B C -0.6643(3) -0.0737(3) -0.2018(2) 0.0356(13) Uani 1 1 d .
B1B B -0.5537(3) -0.0874(3) -0.2310(3) 0.0305(14) Uiso 1 1 d .
C10S C 0.3065(3) 0.0532(4) 0.3224(3) 0.0677(19) Uani 1 1 d .
H10A H 0.3492 0.0436 0.3652 0.081 Uiso 1 1 calc R
H10B H 0.2748 0.0815 0.3372 0.081 Uiso 1 1 calc R
H10C H 0.3143 0.0888 0.2875 0.081 Uiso 1 1 calc R
C11S C 0.2774(3) -0.0303(4) 0.2874(3) 0.0447(14) Uani 1 1 d .
C12S C 0.2624(3) -0.0448(4) 0.2157(3) 0.0475(15) Uani 1 1 d .
H12S H 0.2710 -0.0022 0.1880 0.057 Uiso 1 1 calc R
C13S C 0.2350(3) -0.1206(4) 0.1837(3) 0.0523(16) Uani 1 1 d .
H13S H 0.2248 -0.1292 0.1339 0.063 Uiso 1 1 calc R
C14S C 0.2219(3) -0.1842(4) 0.2215(3) 0.0507(16) Uani 1 1 d .
H14S H 0.2025 -0.2361 0.1987 0.061 Uiso 1 1 calc R
C15S C 0.2382(3) -0.1697(4) 0.2944(3) 0.0495(15) Uani 1 1 d .
H15S H 0.2306 -0.2130 0.3223 0.059 Uiso 1 1 calc R
C16S C 0.2653(3) -0.0939(4) 0.3271(3) 0.0493(15) Uani 1 1 d .
H16S H 0.2756 -0.0851 0.3770 0.059 Uiso 1 1 calc R

loop_
_atom_site_aniso_label
_atom_site_aniso_U_11
_atom_site_aniso_U_22
_atom_site_aniso_U_33
_atom_site_aniso_U_23
_atom_site_aniso_U_13
_atom_site_aniso_U_12
F32A 0.0451(19) 0.0520(19) 0.0371(16) -0.0103(15) 0.0247(15) -0.0104(15)
F33A 0.080(3) 0.071(2) 0.0495(19) -0.0025(17) 0.046(2) 0.0011(19)
F34A 0.085(3) 0.095(3) 0.0202(16) -0.0063(16) 0.0210(17) 0.027(2)
F35A 0.051(2) 0.080(2) 0.0349(17) -0.0181(18) 0.0020(17) 0.0106(18)
F36A 0.0372(19) 0.060(2) 0.0349(16) -0.0140(15) 0.0066(15) -0.0110(16)
F42A 0.0396(18) 0.0465(18) 0.0296(15) -0.0085(13) 0.0147(14) 0.0114(14)
F43A 0.0316(18) 0.0540(19) 0.0404(16) -0.0030(15) 0.0093(15) 0.0145(15)
F44A 0.0344(19) 0.073(2) 0.0324(16) 0.0037(16) 0.0031(15) 0.0170(16)
F45A 0.0382(19) 0.060(2) 0.0201(14) -0.0034(13) 0.0135(14) 0.0056(14)
F46A 0.0235(16) 0.0400(17) 0.0246(14) -0.0011(12) 0.0101(13) 0.0058(13)
F52A 0.057(2) 0.0293(17) 0.0530(19) 0.0014(15) 0.0169(17) 0.0033(15)
F53A 0.072(3) 0.039(2) 0.072(2) 0.0167(17) 0.009(2) -0.0163(17)
F54A 0.060(2) 0.088(3) 0.061(2) 0.0243(19) 0.0205(19) -0.031(2)
F55A 0.039(2) 0.099(3) 0.0525(19) 0.0099(19) 0.0280(17) -0.0043(18)
F56A 0.0313(17) 0.0469(19) 0.0335(16) -0.0006(14) 0.0170(14) 0.0037(14)
N1A 0.020(2) 0.027(2) 0.019(2) -0.0004(18) 0.0097(18) 0.0006(18)
C1A 0.026(3) 0.031(3) 0.025(3) 0.001(2) 0.017(2) 0.001(2)
C2A 0.048(4) 0.032(3) 0.038(3) -0.004(3) 0.008(3) 0.005(3)
C11A 0.022(3) 0.028(3) 0.022(2) -0.001(2) 0.007(2) -0.001(2)
C12A 0.028(3) 0.051(3) 0.031(3) -0.017(3) 0.017(3) -0.011(3)
C13A 0.029(3) 0.070(4) 0.049(3) -0.022(3) 0.019(3) -0.006(3)
C14A 0.034(4) 0.062(4) 0.042(3) -0.010(3) 0.009(3) 0.009(3)
C15A 0.036(3) 0.050(4) 0.025(3) -0.009(3) 0.009(3) 0.004(3)
C16A 0.035(3) 0.037(3) 0.030(3) -0.001(2) 0.019(3) 0.004(2)
C20A 0.019(3) 0.031(3) 0.023(3) 0.002(2) 0.001(2) 0.006(2)
C21A 0.034(3) 0.030(3) 0.025(3) 0.000(2) 0.011(3) 0.003(2)
C22A 0.039(3) 0.036(3) 0.023(3) -0.005(2) 0.010(3) -0.006(3)
C23A 0.053(4) 0.044(4) 0.041(3) 0.002(3) 0.024(3) -0.007(3)
C24A 0.078(5) 0.054(4) 0.027(3) 0.003(3) 0.024(3) 0.004(4)
C25A 0.063(4) 0.059(4) 0.025(3) 0.000(3) 0.012(3) -0.002(3)
C26A 0.039(4) 0.055(4) 0.028(3) 0.004(3) 0.010(3) -0.003(3)
C31A 0.033(3) 0.025(3) 0.023(3) 0.004(2) 0.008(3) 0.007(2)
C32A 0.039(3) 0.030(3) 0.027(3) -0.014(2) 0.010(3) -0.003(3)
C33A 0.066(4) 0.039(3) 0.043(4) 0.004(3) 0.040(4) 0.007(3)
C34A 0.055(4) 0.055(4) 0.021(3) -0.004(3) 0.014(3) 0.014(3)
C35A 0.047(4) 0.047(4) 0.024(3) -0.005(3) 0.003(3) 0.009(3)
C36A 0.038(3) 0.033(3) 0.030(3) -0.003(2) 0.014(3) 0.000(3)
C41A 0.027(3) 0.022(3) 0.023(3) 0.002(2) 0.010(2) 0.000(2)
C42A 0.030(3) 0.028(3) 0.018(2) -0.005(2) 0.011(2) -0.001(2)
C43A 0.026(3) 0.031(3) 0.043(3) 0.000(3) 0.018(3) 0.007(2)
C44A 0.026(3) 0.038(3) 0.029(3) 0.000(2) 0.005(3) 0.009(2)
C45A 0.027(3) 0.032(3) 0.018(3) -0.002(2) 0.011(2) 0.001(2)
C46A 0.021(3) 0.028(3) 0.025(3) 0.002(2) 0.013(2) 0.007(2)
C51A 0.023(3) 0.025(3) 0.017(2) 0.005(2) 0.001(2) -0.002(2)
C52A 0.041(4) 0.039(3) 0.028(3) 0.002(3) 0.013(3) 0.002(3)
C53A 0.048(4) 0.030(3) 0.041(3) 0.008(3) 0.002(3) -0.011(3)
C54A 0.041(4) 0.063(4) 0.034(3) 0.015(3) 0.006(3) -0.027(3)
C55A 0.031(3) 0.060(4) 0.032(3) 0.008(3) 0.011(3) -0.005(3)
C56A 0.033(3) 0.038(3) 0.022(3) 0.003(2) 0.011(3) -0.001(3)
F32B 0.0343(18) 0.0493(19) 0.0368(16) 0.0069(14) 0.0163(15) 0.0084(14)
F33B 0.045(2) 0.083(2) 0.0392(17) -0.0027(16) 0.0274(16) 0.0021(17)
F34B 0.056(2) 0.103(3) 0.0250(16) 0.0074(17) 0.0189(16) -0.0037(19)
F35B 0.045(2) 0.089(3) 0.0357(17) 0.0147(17) 0.0086(16) 0.0092(18)
F36B 0.0345(18) 0.072(2) 0.0344(16) 0.0024(16) 0.0102(15) 0.0123(16)
F42B 0.0382(18) 0.0550(19) 0.0277(15) -0.0001(14) 0.0157(14) -0.0129(14)
F43B 0.0303(18) 0.064(2) 0.0430(17) 0.0014(15) 0.0149(15) -0.0121(15)
F44B 0.0317(19) 0.100(3) 0.0322(17) -0.0043(17) 0.0032(15) -0.0105(18)
F45B 0.044(2) 0.078(2) 0.0230(15) 0.0052(15) 0.0152(15) -0.0005(16)
F46B 0.0315(17) 0.0519(18) 0.0347(15) 0.0039(14) 0.0216(14) -0.0028(14)
F52B 0.051(2) 0.0375(18) 0.0454(17) -0.0026(15) 0.0135(16) -0.0034(15)
F53B 0.086(3) 0.052(2) 0.060(2) -0.0027(18) 0.021(2) 0.0298(19)
F54B 0.064(2) 0.114(3) 0.052(2) -0.004(2) 0.0232(19) 0.049(2)
F55B 0.038(2) 0.117(3) 0.054(2) -0.018(2) 0.0298(18) -0.0065(19)
F56B 0.049(2) 0.055(2) 0.0553(19) -0.0132(16) 0.0350(17) -0.0148(16)
N1B 0.027(3) 0.034(2) 0.031(2) -0.002(2) 0.014(2) -0.002(2)
C1B 0.043(4) 0.034(3) 0.034(3) -0.001(3) 0.022(3) -0.004(3)
C2B 0.084(5) 0.036(3) 0.055(4) 0.004(3) 0.025(4) -0.013(3)
C11B 0.040(4) 0.026(3) 0.040(3) 0.007(2) 0.019(3) 0.003(2)
C12B 0.048(4) 0.051(4) 0.052(4) 0.017(3) 0.033(3) 0.004(3)
C13B 0.041(4) 0.070(5) 0.078(4) 0.031(4) 0.032(4) 0.013(3)
C14B 0.046(4) 0.071(5) 0.064(4) 0.032(4) 0.019(4) 0.008(3)
C15B 0.049(4) 0.070(4) 0.043(3) 0.019(3) 0.024(3) 0.004(3)
C16B 0.040(4) 0.056(4) 0.042(3) 0.012(3) 0.022(3) -0.005(3)
C20B 0.032(3) 0.038(3) 0.039(3) -0.008(3) 0.017(3) -0.003(2)
C21B 0.029(3) 0.037(3) 0.031(3) -0.008(2) 0.017(3) -0.009(3)
C22B 0.041(4) 0.042(3) 0.039(3) -0.002(3) 0.021(3) 0.001(3)
C23B 0.042(4) 0.048(4) 0.053(4) -0.006(3) 0.032(3) 0.005(3)
C24B 0.059(4) 0.061(4) 0.038(3) -0.010(3) 0.028(3) 0.000(3)
C25B 0.044(4) 0.066(4) 0.035(3) -0.004(3) 0.016(3) 0.006(3)
C26B 0.032(3) 0.056(4) 0.043(3) -0.011(3) 0.015(3) 0.001(3)
C31B 0.028(3) 0.035(3) 0.029(3) -0.004(2) 0.013(3) -0.004(2)
C32B 0.031(3) 0.040(3) 0.028(3) 0.000(3) 0.011(3) -0.002(3)
C33B 0.030(3) 0.048(4) 0.033(3) -0.011(3) 0.016(3) -0.009(3)
C34B 0.035(3) 0.058(4) 0.021(3) -0.004(3) 0.012(3) -0.013(3)
C35B 0.027(3) 0.056(4) 0.027(3) 0.011(3) 0.000(3) 0.002(3)
C36B 0.029(3) 0.043(3) 0.033(3) -0.002(3) 0.015(3) 0.001(3)
C41B 0.029(3) 0.025(3) 0.025(3) 0.002(2) 0.012(2) 0.002(2)
C42B 0.027(3) 0.036(3) 0.028(3) 0.000(2) 0.014(3) 0.001(2)
C43B 0.024(3) 0.041(3) 0.038(3) -0.005(3) 0.014(3) -0.008(3)
C44B 0.031(3) 0.059(4) 0.022(3) -0.005(3) 0.002(3) -0.001(3)
C45B 0.027(3) 0.047(3) 0.022(3) 0.003(2) 0.012(3) 0.002(3)
C46B 0.029(3) 0.031(3) 0.035(3) -0.001(2) 0.019(3) -0.005(2)
C51B 0.030(3) 0.046(3) 0.014(2) -0.005(2) 0.007(2) -0.002(3)
C52B 0.034(3) 0.039(3) 0.030(3) -0.001(3) 0.012(3) 0.000(3)
C53B 0.045(4) 0.044(4) 0.030(3) -0.006(3) 0.005(3) 0.018(3)
C54B 0.043(4) 0.076(5) 0.030(3) -0.007(3) 0.013(3) 0.022(4)
C55B 0.029(3) 0.074(5) 0.026(3) -0.009(3) 0.013(3) 0.004(3)
C56B 0.037(3) 0.045(4) 0.025(3) -0.009(3) 0.014(3) 0.002(3)
C10S 0.048(4) 0.097(5) 0.051(4) -0.005(4) 0.014(3) -0.001(4)
C11S 0.025(3) 0.065(4) 0.043(3) 0.007(3) 0.013(3) 0.011(3)
C12S 0.045(4) 0.063(4) 0.040(3) 0.010(3) 0.023(3) 0.011(3)
C13S 0.051(4) 0.068(4) 0.036(3) -0.005(3) 0.017(3) 0.016(3)
C14S 0.044(4) 0.062(4) 0.042(4) 0.004(3) 0.015(3) 0.010(3)
C15S 0.045(4) 0.057(4) 0.053(4) 0.017(3) 0.026(3) 0.011(3)
C16S 0.036(4) 0.076(5) 0.033(3) 0.010(3) 0.013(3) 0.014(3)

loop_
_atom_type_symbol
_atom_type_description
_atom_type_scat_dispersion_real
_atom_type_scat_dispersion_imag
_atom_type_scat_source
C C 0.0033 0.0016 'International Tables Vol C Tables 4.2.6.8 and 6.1.1.4'
H H 0.0000 0.0000 'International Tables Vol C Tables 4.2.6.8 and 6.1.1.4'
B B 0.0013 0.0007 'International Tables Vol C Tables 4.2.6.8 and 6.1.1.4'
N N 0.0061 0.0033 'International Tables Vol C Tables 4.2.6.8 and 6.1.1.4'
F F 0.0171 0.0103 'International Tables Vol C Tables 4.2.6.8 and 6.1.1.4'

loop_
_geom_angle_atom_site_label_1
_geom_angle_atom_site_label_2
_geom_angle_atom_site_label_3
_geom_angle
C1A N1A C20A 116.8(4)
C1A N1A B1A 132.2(4)
C20A N1A B1A 110.6(3)
N1A C1A C11A 125.3(4)
N1A C1A C2A 121.7(4)
C11A C1A C2A 113.0(4)
C12A C11A C16A 118.6(4)
C12A C11A C1A 122.6(4)
C16A C11A C1A 118.5(4)
C13A C12A C11A 120.3(4)
C14A C13A C12A 121.1(5)
C13A C14A C15A 119.5(5)
C16A C15A C14A 120.4(5)
C15A C16A C11A 120.0(4)
N1A C20A C21A 114.9(4)
C22A C21A C26A 118.6(4)
C22A C21A C20A 124.4(4)
C26A C21A C20A 116.9(4)
C21A C22A C23A 120.7(5)
C24A C23A C22A 120.1(5)
C23A C24A C25A 119.1(5)
C26A C25A C24A 120.7(5)
C25A C26A C21A 120.7(5)
C36A C31A C32A 112.6(4)
C36A C31A B1A 125.8(4)
C32A C31A B1A 120.8(4)
F32A C32A C33A 115.5(5)
F32A C32A C31A 119.5(4)
C33A C32A C31A 124.9(5)
F33A C33A C34A 120.5(5)
F33A C33A C32A 119.9(5)
C34A C33A C32A 119.4(5)
F34A C34A C35A 121.9(5)
F34A C34A C33A 119.5(5)
C35A C34A C33A 118.6(5)
F35A C35A C34A 119.5(5)
F35A C35A C36A 119.8(5)
C34A C35A C36A 120.6(5)
F36A C36A C31A 121.4(4)
F36A C36A C35A 114.5(5)
C31A C36A C35A 123.8(5)
C42A C41A C46A 111.8(4)
C42A C41A B1A 127.5(4)
C46A C41A B1A 119.9(4)
F42A C42A C43A 114.5(4)
F42A C42A C41A 120.9(4)
C43A C42A C41A 124.6(4)
F43A C43A C44A 119.7(4)
F43A C43A C42A 120.2(4)
C44A C43A C42A 120.1(4)
F44A C44A C45A 120.7(4)
F44A C44A C43A 120.8(4)
C45A C44A C43A 118.5(4)
F45A C45A C46A 120.9(4)
F45A C45A C44A 119.9(4)
C46A C45A C44A 119.2(4)
F46A C46A C45A 115.5(4)
F46A C46A C41A 118.7(4)
C45A C46A C41A 125.8(4)
C52A C51A C56A 113.0(5)
C52A C51A B1A 118.6(4)
C56A C51A B1A 127.8(4)
C53A C52A F52A 115.5(5)
C53A C52A C51A 125.6(5)
F52A C52A C51A 118.9(5)
F53A C53A C52A 122.0(6)
F53A C53A C54A 119.2(5)
C52A C53A C54A 118.7(5)
F54A C54A C55A 119.5(6)
F54A C54A C53A 121.3(6)
C55A C54A C53A 119.2(5)
F55A C55A C54A 121.0(5)
F55A C55A C56A 119.9(5)
C54A C55A C56A 119.1(6)
F56A C56A C51A 121.0(4)
F56A C56A C55A 114.6(5)
C51A C56A C55A 124.4(5)
N1A B1A C41A 115.6(4)
N1A B1A C31A 102.6(3)
C41A B1A C31A 118.1(4)
N1A B1A C51A 108.4(4)
C41A B1A C51A 100.9(3)
C31A B1A C51A 111.2(4)
C1B N1B C20B 118.0(4)
C1B N1B B1B 132.2(4)
C20B N1B B1B 109.5(4)
N1B C1B C11B 124.7(4)
N1B C1B C2B 120.9(5)
C11B C1B C2B 114.4(4)
C12B C11B C16B 118.1(5)
C12B C11B C1B 122.2(4)
C16B C11B C1B 119.2(5)
C13B C12B C11B 120.2(5)
C14B C13B C12B 120.8(6)
C15B C14B C13B 119.7(6)
C14B C15B C16B 120.7(5)
C15B C16B C11B 120.3(5)
N1B C20B C21B 113.5(4)
C22B C21B C26B 118.6(4)
C22B C21B C20B 124.6(4)
C26B C21B C20B 116.8(4)
C23B C22B C21B 120.8(5)
C22B C23B C24B 120.1(5)
C25B C24B C23B 120.1(5)
C24B C25B C26B 119.4(5)
C21B C26B C25B 120.9(5)
C36B C31B C32B 112.0(4)
C36B C31B B1B 126.7(4)
C32B C31B B1B 120.8(4)
F32B C32B C33B 115.1(5)
F32B C32B C31B 119.4(4)
C33B C32B C31B 125.4(5)
F33B C33B C32B 121.1(5)
F33B C33B C34B 120.0(4)
C32B C33B C34B 118.9(5)
C35B C34B F34B 121.8(5)
C35B C34B C33B 118.6(4)
F34B C34B C33B 119.5(5)
C34B C35B F35B 119.6(4)
C34B C35B C36B 120.5(5)
F35B C35B C36B 119.8(5)
F36B C36B C31B 121.6(4)
F36B C36B C35B 113.8(5)
C31B C36B C35B 124.5(5)
C46B C41B C42B 112.1(4)
C46B C41B B1B 120.2(4)
C42B C41B B1B 127.3(4)
F42B C42B C43B 115.0(4)
F42B C42B C41B 121.4(4)
C43B C42B C41B 123.6(4)
F43B C43B C44B 118.8(5)
F43B C43B C42B 120.3(4)
C44B C43B C42B 120.8(5)
F44B C44B C43B 120.8(5)
F44B C44B C45B 120.6(4)
C43B C44B C45B 118.5(5)
F45B C45B C44B 120.5(4)
F45B C45B C46B 120.5(4)
C44B C45B C46B 118.9(4)
C45B C46B F46B 115.5(4)
C45B C46B C41B 126.0(4)
F46B C46B C41B 118.6(4)
C52B C51B C56B 112.9(5)
C52B C51B B1B 117.5(4)
C56B C51B B1B 129.3(5)
F52B C52B C53B 115.5(5)
F52B C52B C51B 119.2(5)
C53B C52B C51B 125.4(5)
F53B C53B C54B 120.8(5)
F53B C53B C52B 120.9(6)
C54B C53B C52B 118.3(5)
F54B C54B C55B 120.9(6)
F54B C54B C53B 119.6(6)
C55B C54B C53B 119.4(5)
F55B C55B C54B 119.9(5)
F55B C55B C56B 119.9(6)
C54B C55B C56B 120.2(6)
F56B C56B C55B 115.7(5)
F56B C56B C51B 120.4(5)
C55B C56B C51B 123.8(5)
C41B B1B C51B 103.5(4)
C41B B1B N1B 112.7(4)
C51B B1B N1B 107.9(4)
C41B B1B C31B 117.4(4)
C51B B1B C31B 111.3(4)
N1B B1B C31B 103.9(4)
C12S C11S C16S 118.8(6)
C12S C11S C10S 120.6(5)
C16S C11S C10S 120.6(5)
C11S C12S C13S 120.3(6)
C14S C13S C12S 122.1(5)
C13S C14S C15S 117.3(6)
C16S C15S C14S 121.3(6)
C15S C16S C11S 120.1(5)

loop_
_geom_bond_atom_site_label_1
_geom_bond_atom_site_label_2
_geom_bond_distance
F32A C32A 1.363(5)
F33A C33A 1.351(6)
F34A C34A 1.337(5)
F35A C35A 1.348(6)
F36A C36A 1.347(5)
F42A C42A 1.356(4)
F43A C43A 1.352(5)
F44A C44A 1.347(5)
F45A C45A 1.344(4)
F46A C46A 1.360(5)
F52A C52A 1.365(5)
F53A C53A 1.342(5)
F54A C54A 1.352(5)
F55A C55A 1.347(6)
F56A C56A 1.363(5)
N1A C1A 1.300(5)
N1A C20A 1.504(5)
N1A B1A 1.630(6)
C1A C11A 1.486(6)
C1A C2A 1.512(6)
C11A C12A 1.380(6)
C11A C16A 1.397(6)
C12A C13A 1.374(6)
C13A C14A 1.358(6)
C14A C15A 1.378(7)
C15A C16A 1.374(6)
C20A C21A 1.514(6)
C21A C22A 1.380(6)
C21A C26A 1.387(6)
C22A C23A 1.393(6)
C23A C24A 1.379(7)
C24A C25A 1.382(7)
C25A C26A 1.373(6)
C31A C36A 1.381(6)
C31A C32A 1.398(6)
C31A B1A 1.664(6)
C32A C33A 1.374(6)
C33A C34A 1.371(7)
C34A C35A 1.354(7)
C35A C36A 1.388(6)
C41A C42A 1.384(6)
C41A C46A 1.395(6)
C41A B1A 1.641(7)
C42A C43A 1.375(6)
C43A C44A 1.370(6)
C44A C45A 1.369(6)
C45A C46A 1.362(6)
C51A C52A 1.373(6)
C51A C56A 1.376(6)
C51A B1A 1.673(7)
C52A C53A 1.364(7)
C53A C54A 1.378(7)
C54A C55A 1.362(7)
C55A C56A 1.386(6)
F32B C32B 1.358(5)
F33B C33B 1.340(5)
F34B C34B 1.352(5)
F35B C35B 1.355(5)
F36B C36B 1.357(5)
F42B C42B 1.356(5)
F43B C43B 1.355(5)
F44B C44B 1.343(5)
F45B C45B 1.347(5)
F46B C46B 1.370(5)
F52B C52B 1.370(5)
F53B C53B 1.342(6)
F54B C54B 1.345(6)
F55B C55B 1.353(6)
F56B C56B 1.355(5)
N1B C1B 1.310(5)
N1B C20B 1.498(5)
N1B B1B 1.658(6)
C1B C11B 1.484(6)
C1B C2B 1.503(6)
C11B C12B 1.400(6)
C11B C16B 1.401(6)
C12B C13B 1.381(7)
C13B C14B 1.373(7)
C14B C15B 1.369(7)
C15B C16B 1.381(7)
C20B C21B 1.524(6)
C21B C22B 1.380(6)
C21B C26B 1.382(6)
C22B C23B 1.374(6)
C23B C24B 1.377(7)
C24B C25B 1.374(7)
C25B C26B 1.387(6)
C31B C36B 1.376(6)
C31B C32B 1.393(6)
C31B B1B 1.661(7)
C32B C33B 1.370(6)
C33B C34B 1.380(6)
C34B C35B 1.346(7)
C35B C36B 1.381(6)
C41B C46B 1.378(6)
C41B C42B 1.393(6)
C41B B1B 1.636(7)
C42B C43B 1.369(6)
C43B C44B 1.361(6)
C44B C45B 1.365(6)
C45B C46B 1.366(6)
C51B C52B 1.380(6)
C51B C56B 1.389(6)
C51B B1B 1.656(7)
C52B C53B 1.378(7)
C53B C54B 1.374(7)
C54B C55B 1.355(7)
C55B C56B 1.374(7)
C10S C11S 1.508(7)
C11S C12S 1.370(7)
C11S C16S 1.389(7)
C12S C13S 1.375(7)
C13S C14S 1.372(7)
C14S C15S 1.389(7)
C15S C16S 1.377(7)

loop_
_geom_torsion_atom_site_label_1
_geom_torsion_atom_site_label_2
_geom_torsion_atom_site_label_3
_geom_torsion_atom_site_label_4
_geom_torsion
C20A N1A C1A C11A 173.6(4)
B1A N1A C1A C11A -13.8(7)
C20A N1A C1A C2A -6.4(6)
B1A N1A C1A C2A 166.2(4)
N1A C1A C11A C12A -60.5(6)
C2A C1A C11A C12A 119.5(5)
N1A C1A C11A C16A 125.6(5)
C2A C1A C11A C16A -54.4(5)
C16A C11A C12A C13A -2.1(7)
C1A C11A C12A C13A -176.0(4)
C11A C12A C13A C14A -0.6(8)
C12A C13A C14A C15A 1.8(9)
C13A C14A C15A C16A -0.3(8)
C14A C15A C16A C11A -2.4(7)
C12A C11A C16A C15A 3.5(7)
C1A C11A C16A C15A 177.7(4)
C1A N1A C20A C21A -86.2(5)
B1A N1A C20A C21A 99.6(4)
N1A C20A C21A C22A 24.8(6)
N1A C20A C21A C26A -158.4(4)
C26A C21A C22A C23A 3.1(7)
C20A C21A C22A C23A 179.9(5)
C21A C22A C23A C24A -2.4(8)
C22A C23A C24A C25A 0.3(8)
C23A C24A C25A C26A 1.0(9)
C24A C25A C26A C21A -0.2(9)
C22A C21A C26A C25A -1.9(8)
C20A C21A C26A C25A -178.9(5)
C36A C31A C32A F32A -176.0(4)
B1A C31A C32A F32A -5.7(7)
C36A C31A C32A C33A 0.0(7)
B1A C31A C32A C33A 170.3(5)
F32A C32A C33A F33A -1.3(7)
C31A C32A C33A F33A -177.4(4)
F32A C32A C33A C34A 174.2(4)
C31A C32A C33A C34A -2.0(8)
F33A C33A C34A F34A -1.5(8)
C32A C33A C34A F34A -176.9(5)
F33A C33A C34A C35A 177.7(5)
C32A C33A C34A C35A 2.2(8)
F34A C34A C35A F35A 1.2(8)
C33A C34A C35A F35A -178.0(5)
F34A C34A C35A C36A 178.5(5)
C33A C34A C35A C36A -0.7(8)
C32A C31A C36A F36A 175.8(4)
B1A C31A C36A F36A 6.1(7)
C32A C31A C36A C35A 1.6(7)
B1A C31A C36A C35A -168.1(5)
F35A C35A C36A F36A 1.4(7)
C34A C35A C36A F36A -175.9(5)
F35A C35A C36A C31A 175.9(4)
C34A C35A C36A C31A -1.4(8)
C46A C41A C42A F42A -177.0(4)
B1A C41A C42A F42A -7.1(7)
C46A C41A C42A C43A 0.7(7)
B1A C41A C42A C43A 170.5(4)
F42A C42A C43A F43A -1.2(7)
C41A C42A C43A F43A -179.0(4)
F42A C42A C43A C44A 177.6(4)
C41A C42A C43A C44A -0.2(8)
F43A C43A C44A F44A -0.7(7)
C42A C43A C44A F44A -179.5(4)
F43A C43A C44A C45A 179.6(4)
C42A C43A C44A C45A 0.8(7)
F44A C44A C45A F45A 0.0(7)
C43A C44A C45A F45A 179.7(4)
F44A C44A C45A C46A 178.3(4)
C43A C44A C45A C46A -1.9(7)
F45A C45A C46A F46A 1.3(6)
C44A C45A C46A F46A -177.1(4)
F45A C45A C46A C41A -179.0(4)
C44A C45A C46A C41A 2.7(8)
C42A C41A C46A F46A 177.8(4)
B1A C41A C46A F46A 7.1(6)
C42A C41A C46A C45A -2.0(7)
B1A C41A C46A C45A -172.7(4)
C56A C51A C52A C53A 0.4(7)
B1A C51A C52A C53A -171.5(4)
C56A C51A C52A F52A 179.3(4)
B1A C51A C52A F52A 7.4(6)
F52A C52A C53A F53A 1.0(7)
C51A C52A C53A F53A 179.9(4)
F52A C52A C53A C54A 179.5(4)
C51A C52A C53A C54A -1.6(8)
F53A C53A C54A F54A -0.3(8)
C52A C53A C54A F54A -178.9(4)
F53A C53A C54A C55A 179.5(5)
C52A C53A C54A C55A 0.9(8)
F54A C54A C55A F55A -1.6(8)
C53A C54A C55A F55A 178.6(4)
F54A C54A C55A C56A -179.4(4)
C53A C54A C55A C56A 0.7(8)
C52A C51A C56A F56A -177.5(4)
B1A C51A C56A F56A -6.5(7)
C52A C51A C56A C55A 1.5(7)
B1A C51A C56A C55A 172.4(4)
F55A C55A C56A F56A -0.9(6)
C54A C55A C56A F56A 176.9(4)
F55A C55A C56A C51A -179.9(4)
C54A C55A C56A C51A -2.1(8)
C1A N1A B1A C41A 2.2(7)
C20A N1A B1A C41A 175.2(4)
C1A N1A B1A C31A 132.1(5)
C20A N1A B1A C31A -54.9(4)
C1A N1A B1A C51A -110.1(5)
C20A N1A B1A C51A 62.8(4)
C42A C41A B1A N1A 128.3(5)
C46A C41A B1A N1A -62.7(6)
C42A C41A B1A C31A 6.3(7)
C46A C41A B1A C31A 175.4(4)
C42A C41A B1A C51A -115.1(5)
C46A C41A B1A C51A 54.0(5)
C36A C31A B1A N1A 98.0(5)
C32A C31A B1A N1A -71.0(5)
C36A C31A B1A C41A -133.6(5)
C32A C31A B1A C41A 57.4(6)
C36A C31A B1A C51A -17.7(6)
C32A C31A B1A C51A 173.3(4)
C52A C51A B1A N1A -172.1(4)
C56A C51A B1A N1A 17.3(6)
C52A C51A B1A C41A 66.0(5)
C56A C51A B1A C41A -104.5(5)
C52A C51A B1A C31A -60.1(5)
C56A C51A B1A C31A 129.4(5)
C20B N1B C1B C11B 168.4(4)
B1B N1B C1B C11B -18.7(8)
C20B N1B C1B C2B -9.9(6)
B1B N1B C1B C2B 162.9(5)
N1B C1B C11B C12B -61.3(7)
C2B C1B C11B C12B 117.1(5)
N1B C1B C11B C16B 127.0(5)
C2B C1B C11B C16B -54.6(6)
C16B C11B C12B C13B -3.1(8)
C1B C11B C12B C13B -174.9(5)
C11B C12B C13B C14B -1.3(9)
C12B C13B C14B C15B 3.3(9)
C13B C14B C15B C16B -0.8(9)
C14B C15B C16B C11B -3.7(8)
C12B C11B C16B C15B 5.5(8)
C1B C11B C16B C15B 177.6(5)
C1B N1B C20B C21B -87.2(5)
B1B N1B C20B C21B 98.3(4)
N1B C20B C21B C22B 30.6(7)
N1B C20B C21B C26B -149.7(4)
C26B C21B C22B C23B 0.8(7)
C20B C21B C22B C23B -179.6(5)
C21B C22B C23B C24B -1.3(8)
C22B C23B C24B C25B 0.6(8)
C23B C24B C25B C26B 0.4(9)
C22B C21B C26B C25B 0.3(8)
C20B C21B C26B C25B -179.4(5)
C24B C25B C26B C21B -0.9(8)
C36B C31B C32B F32B -177.4(4)
B1B C31B C32B F32B -4.3(7)
C36B C31B C32B C33B -0.4(7)
B1B C31B C32B C33B 172.7(5)
F32B C32B C33B F33B -0.4(7)
C31B C32B C33B F33B -177.5(5)
F32B C32B C33B C34B 178.3(4)
C31B C32B C33B C34B 1.2(8)
F33B C33B C34B C35B 177.8(5)
C32B C33B C34B C35B -0.9(8)
F33B C33B C34B F34B 1.3(7)
C32B C33B C34B F34B -177.5(4)
F34B C34B C35B F35B -0.9(8)
C33B C34B C35B F35B -177.4(4)
F34B C34B C35B C36B 176.3(5)
C33B C34B C35B C36B -0.2(8)
C32B C31B C36B F36B 175.7(4)
B1B C31B C36B F36B 3.1(8)
C32B C31B C36B C35B -0.7(7)
B1B C31B C36B C35B -173.3(5)
C34B C35B C36B F36B -175.6(5)
F35B C35B C36B F36B 1.6(7)
C34B C35B C36B C31B 1.0(9)
F35B C35B C36B C31B 178.2(5)
C46B C41B C42B F42B -176.4(4)
B1B C41B C42B F42B -3.4(7)
C46B C41B C42B C43B 3.2(7)
B1B C41B C42B C43B 176.3(5)
F42B C42B C43B F43B 0.8(7)
C41B C42B C43B F43B -178.9(4)
F42B C42B C43B C44B 177.9(4)
C41B C42B C43B C44B -1.8(8)
F43B C43B C44B F44B -2.1(8)
C42B C43B C44B F44B -179.2(5)
F43B C43B C44B C45B 176.7(5)
C42B C43B C44B C45B -0.4(8)
F44B C44B C45B F45B -0.7(8)
C43B C44B C45B F45B -179.5(4)
F44B C44B C45B C46B 179.6(4)
C43B C44B C45B C46B 0.7(8)
F45B C45B C46B F46B 0.8(7)
C44B C45B C46B F46B -179.4(4)
F45B C45B C46B C41B -178.7(4)
C44B C45B C46B C41B 1.1(8)
C42B C41B C46B C45B -2.9(7)
B1B C41B C46B C45B -176.5(5)
C42B C41B C46B F46B 177.6(4)
B1B C41B C46B F46B 4.0(6)
C56B C51B C52B F52B 179.8(4)
B1B C51B C52B F52B 5.7(6)
C56B C51B C52B C53B -0.9(7)
B1B C51B C52B C53B -175.0(5)
F52B C52B C53B F53B -1.2(7)
C51B C52B C53B F53B 179.5(4)
F52B C52B C53B C54B 178.6(4)
C51B C52B C53B C54B -0.8(8)
F53B C53B C54B F54B -1.4(8)
C52B C53B C54B F54B 178.9(4)
F53B C53B C54B C55B -179.3(5)
C52B C53B C54B C55B 0.9(8)
F54B C54B C55B F55B 2.4(8)
C53B C54B C55B F55B -179.7(4)
F54B C54B C55B C56B -177.2(4)
C53B C54B C55B C56B 0.6(8)
F55B C55B C56B F56B -4.3(7)
C54B C55B C56B F56B 175.3(4)
F55B C55B C56B C51B 177.8(4)
C54B C55B C56B C51B -2.6(8)
C52B C51B C56B F56B -175.2(4)
B1B C51B C56B F56B -2.0(7)
C52B C51B C56B C55B 2.6(7)
B1B C51B C56B C55B 175.8(4)
C46B C41B B1B C51B 51.5(5)
C42B C41B B1B C51B -121.1(5)
C46B C41B B1B N1B -64.8(6)
C42B C41B B1B N1B 122.6(5)
C46B C41B B1B C31B 174.5(4)
C42B C41B B1B C31B 1.9(7)
C52B C51B B1B C41B 63.7(5)
C56B C51B B1B C41B -109.3(5)
C52B C51B B1B N1B -176.7(4)
C56B C51B B1B N1B 10.4(6)
C52B C51B B1B C31B -63.3(5)
C56B C51B B1B C31B 123.8(5)
C1B N1B B1B C41B 6.7(7)
C20B N1B B1B C41B -179.9(4)
C1B N1B B1B C51B -106.9(5)
C20B N1B B1B C51B 66.5(4)
C1B N1B B1B C31B 134.9(5)
C20B N1B B1B C31B -51.8(4)
C36B C31B B1B C41B -128.3(5)
C32B C31B B1B C41B 59.7(6)
C36B C31B B1B C51B -9.4(7)
C32B C31B B1B C51B 178.6(4)
C36B C31B B1B N1B 106.5(5)
C32B C31B B1B N1B -65.5(6)
C16S C11S C12S C13S 0.9(8)
C10S C11S C12S C13S -179.0(5)
C11S C12S C13S C14S -0.3(8)
C12S C13S C14S C15S -0.7(8)
C13S C14S C15S C16S 1.2(8)
C14S C15S C16S C11S -0.7(8)
C12S C11S C16S C15S -0.4(8)
C10S C11S C16S C15S 179.5(5)
